data_4320164
loop_
_publ_author_name
'Tadashi J. Mizoguchi'
'Jane Kuzelka'
'Bernhard Spingler'
'Jennifer L. DuBois'
'Roman M. Davydov'
'Britt Hedman'
'Keith O. Hodgson'
'Stephen J. Lippard'

_publ_section_title
;
 Synthesis and Spectroscopic Studies of Non-Heme Diiron(III) Species with
 a Terminal Hydroperoxide Ligand: Models for Hemerythrin
;
_journal_name_full 'Inorganic Chemistry'
_journal_page_first 4662
_journal_page_last 4673
_journal_paper_doi 10.1021/ic010076b
_journal_volume 40
_journal_year 2001
_chemical_formula_sum 'C71.5 H79 F3 Fe2 N4 O9 S'
_chemical_formula_weight 1339.15
_chemical_name_common '[Fe2(OH)(Ph4DBA)(DPE)2(OTf)].1.5PhCH3'
_chemical_name_systematic
;
  ?
;
_space_group_IT_number 2
_symmetry_cell_setting triclinic
_symmetry_space_group_name_Hall '-P 1'
_symmetry_space_group_name_H-M 'P -1'
_atom_sites_solution_hydrogens geom
_atom_sites_solution_primary direct
_atom_sites_solution_secondary difmap
_audit_creation_method SHELXL-97
_cell_angle_alpha 97.1060(10)
_cell_angle_beta 96.2900(10)
_cell_angle_gamma 111.2940(10)
_cell_formula_units_Z 2
_cell_length_a 12.1852(2)
_cell_length_b 14.6388(2)
_cell_length_c 19.7878(3)
_cell_measurement_temperature 188(2)
_cell_volume 3217.57(9)
_computing_cell_refinement 'Bruker SMART'
_computing_data_collection 'Bruker SMART'
_computing_data_reduction 'Bruker SHELXTL'
_computing_molecular_graphics 'Bruker SHELXTL'
_computing_publication_material 'Bruker SHELXTL'
_computing_structure_refinement 'SHELXL-97 (Sheldrick, 1997)'
_computing_structure_solution 'SHELXS-97 (Sheldrick, 1990)'
_diffrn_ambient_temperature 188(2)
_diffrn_measured_fraction_theta_full 0.893
_diffrn_measured_fraction_theta_max 0.893
_diffrn_measurement_device_type 'CCD area detector'
_diffrn_measurement_method 'phi and omega scans'
_diffrn_radiation_monochromator graphite
_diffrn_radiation_source 'fine-focus sealed tube'
_diffrn_radiation_type MoK\a
_diffrn_radiation_wavelength 0.71073
_diffrn_reflns_av_R_equivalents 0.0146
_diffrn_reflns_av_sigmaI/netI 0.0327
_diffrn_reflns_limit_h_max 16
_diffrn_reflns_limit_h_min -16
_diffrn_reflns_limit_k_max 18
_diffrn_reflns_limit_k_min -19
_diffrn_reflns_limit_l_max 20
_diffrn_reflns_limit_l_min -25
_diffrn_reflns_number 20371
_diffrn_reflns_theta_full 28.23
_diffrn_reflns_theta_max 28.23
_diffrn_reflns_theta_min 1.87
_exptl_absorpt_coefficient_mu 0.554
_exptl_absorpt_correction_T_max 1.000000
_exptl_absorpt_correction_T_min 0.837457
_exptl_absorpt_correction_type SADABS
_exptl_crystal_colour colorless
_exptl_crystal_density_diffrn 1.382
_exptl_crystal_density_method 'not measured'
_exptl_crystal_description block
_exptl_crystal_F_000 1406
_exptl_crystal_size_max 0.4
_exptl_crystal_size_mid 0.2
_exptl_crystal_size_min 0.2
_refine_diff_density_max 1.092
_refine_diff_density_min -0.604
_refine_diff_density_rms 0.064
_refine_ls_extinction_method none
_refine_ls_goodness_of_fit_ref 1.035
_refine_ls_hydrogen_treatment mixed
_refine_ls_matrix_type full
_refine_ls_number_parameters 783
_refine_ls_number_reflns 14209
_refine_ls_number_restraints 0
_refine_ls_restrained_S_all 1.035
_refine_ls_R_factor_all 0.0591
_refine_ls_R_factor_gt 0.0456
_refine_ls_shift/su_max 0.001
_refine_ls_shift/su_mean 0.000
_refine_ls_structure_factor_coef Fsqd
_refine_ls_weighting_details 'calc w=1/[\s^2^(Fo^2^)+(0.0680P)^2^+2.5138P] where P=(Fo^2^+2Fc^2^)/3'
_refine_ls_weighting_scheme calc
_refine_ls_wR_factor_gt 0.1220
_refine_ls_wR_factor_ref 0.1301
_reflns_number_gt 11469
_reflns_number_total 14209
_reflns_threshold_expression >2sigma(I)
_cod_data_source_file ic010076b_2.cif
_cod_data_source_block 2
_cod_depositor_comments
;
The following automatic conversions were performed:

'_symmetry_cell_setting' value 'Triclinic' changed to 'triclinic'
according to the built-in table from CIF Core dictionary named
'cif_core.dic' version 2.4.1 from 2010-06-29.

Automatic conversion script
Id: cif_fix_values 1646 2011-03-28 12:23:43Z adriana 
;
_cod_original_cell_volume 3217.57(8)
_cod_original_formula_sum 'C71.50 H79 F3 Fe2 N4 O9 S'
_cod_database_code 4320164

loop_
_symmetry_equiv_pos_as_xyz
'x, y, z'
'-x, -y, -z'

loop_
_atom_site_label
_atom_site_type_symbol
_atom_site_fract_x
_atom_site_fract_y
_atom_site_fract_z
_atom_site_U_iso_or_equiv
_atom_site_adp_type
_atom_site_occupancy
_atom_site_symmetry_multiplicity
_atom_site_calc_flag
_atom_site_refinement_flags
_atom_site_disorder_assembly
_atom_site_disorder_group
Fe1 Fe 0.65510(3) 0.76940(2) 0.688171(15) 0.02261(8) Uani 1 1 d . . .
Fe2 Fe 0.37298(3) 0.62608(2) 0.671703(15) 0.02159(8) Uani 1 1 d . . .
S1 S 0.27640(6) 0.76508(5) 0.56214(3) 0.03571(14) Uani 1 1 d . . .
F1 F 0.1258(2) 0.61873(16) 0.46680(12) 0.0787(7) Uani 1 1 d . . .
F2 F 0.04386(17) 0.6966(2) 0.53037(13) 0.0795(7) Uani 1 1 d . . .
F3 F 0.1338(2) 0.76261(17) 0.45189(10) 0.0724(6) Uani 1 1 d . . .
O1 O 0.51028(13) 0.68940(11) 0.62154(8) 0.0265(3) Uani 1 1 d . . .
O2 O 0.48898(14) 0.65971(11) 0.87083(8) 0.0270(3) Uani 1 1 d . . .
O3 O 0.65683(14) 0.65469(12) 0.74282(8) 0.0295(3) Uani 1 1 d . . .
O4 O 0.46218(13) 0.56002(11) 0.73497(8) 0.0252(3) Uani 1 1 d . . .
O5 O 0.61010(15) 0.83538(12) 0.77212(8) 0.0318(4) Uani 1 1 d . . .
O6 O 0.41446(14) 0.74265(11) 0.75853(8) 0.0269(3) Uani 1 1 d . . .
O7 O 0.26304(17) 0.69218(15) 0.60680(10) 0.0417(4) Uani 1 1 d . . .
O8 O 0.3677(2) 0.7720(2) 0.52042(12) 0.0602(6) Uani 1 1 d . . .
O9 O 0.2721(2) 0.85713(17) 0.59287(13) 0.0637(7) Uani 1 1 d . . .
N1 N 0.19749(16) 0.54940(14) 0.70324(10) 0.0265(4) Uani 1 1 d . . .
N2 N 0.30886(17) 0.48376(14) 0.59341(10) 0.0279(4) Uani 1 1 d . . .
N3 N 0.85085(17) 0.83576(15) 0.71386(10) 0.0299(4) Uani 1 1 d . . .
N4 N 0.68881(19) 0.90660(15) 0.63940(11) 0.0345(4) Uani 1 1 d . . .
C1 C 0.50958(19) 0.49691(17) 0.86006(11) 0.0263(4) Uani 1 1 d . . .
C2 C 0.4771(2) 0.40971(18) 0.88820(12) 0.0327(5) Uani 1 1 d . . .
H2A H 0.5117 0.3628 0.8758 0.039 Uiso 1 1 calc R . .
C3 C 0.3948(2) 0.38916(19) 0.93435(13) 0.0365(5) Uani 1 1 d . . .
H3A H 0.3739 0.3280 0.9511 0.044 Uiso 1 1 calc R . .
C4 C 0.3438(2) 0.4549(2) 0.95586(13) 0.0353(5) Uani 1 1 d . . .
H4A H 0.2867 0.4393 0.9860 0.042 Uiso 1 1 calc R . .
C5 C 0.3786(2) 0.54564(19) 0.93194(12) 0.0306(5) Uani 1 1 d . . .
C6 C 0.4614(2) 0.56442(17) 0.88651(11) 0.0270(4) Uani 1 1 d . . .
C7 C 0.41565(19) 0.79354(17) 0.89907(11) 0.0260(4) Uani 1 1 d . . .
C8 C 0.3365(2) 0.81816(19) 0.93599(13) 0.0347(5) Uani 1 1 d . . .
H8B H 0.3287 0.8800 0.9338 0.042 Uiso 1 1 calc R . .
C9 C 0.2679(2) 0.7544(2) 0.97629(14) 0.0402(6) Uani 1 1 d . . .
H9B H 0.2161 0.7749 1.0013 0.048 Uiso 1 1 calc R . .
C10 C 0.2735(2) 0.6628(2) 0.98063(13) 0.0380(6) Uani 1 1 d . . .
H10A H 0.2273 0.6208 1.0086 0.046 Uiso 1 1 calc R . .
C11 C 0.3492(2) 0.63353(18) 0.94268(12) 0.0304(5) Uani 1 1 d . . .
C12 C 0.4179(2) 0.69945(17) 0.90393(11) 0.0274(4) Uani 1 1 d . . .
C13 C 0.60038(19) 0.52239(16) 0.81007(11) 0.0254(4) Uani 1 1 d . . .
C14 C 0.50363(19) 0.86590(16) 0.86216(11) 0.0246(4) Uani 1 1 d . . .
C15 C 0.5705(2) 0.58762(16) 0.75935(11) 0.0236(4) Uani 1 1 d . . .
C16 C 0.51026(19) 0.80808(16) 0.79160(11) 0.0240(4) Uani 1 1 d . . .
C17 C 0.5939(2) 0.43352(18) 0.75669(12) 0.0334(5) Uani 1 1 d . . .
C18 C 0.6867(3) 0.4483(2) 0.71819(16) 0.0475(7) Uani 1 1 d . . .
H18A H 0.7564 0.5078 0.7302 0.057 Uiso 1 1 calc R . .
C19 C 0.6777(4) 0.3764(3) 0.66228(18) 0.0646(10) Uani 1 1 d . . .
H19A H 0.7402 0.3882 0.6357 0.077 Uiso 1 1 calc R . .
C20 C 0.5797(4) 0.2890(3) 0.64543(18) 0.0702(11) Uani 1 1 d . . .
H20A H 0.5752 0.2396 0.6080 0.084 Uiso 1 1 calc R . .
C21 C 0.4883(4) 0.2731(2) 0.68270(17) 0.0616(9) Uani 1 1 d . . .
H21A H 0.4205 0.2122 0.6712 0.074 Uiso 1 1 calc R . .
C22 C 0.4937(3) 0.3455(2) 0.73759(14) 0.0447(6) Uani 1 1 d . . .
H22A H 0.4284 0.3344 0.7620 0.054 Uiso 1 1 calc R . .
C23 C 0.7224(2) 0.5748(2) 0.85717(12) 0.0328(5) Uani 1 1 d . . .
C24 C 0.7927(2) 0.5211(3) 0.87469(15) 0.0465(7) Uani 1 1 d . . .
H24A H 0.7681 0.4531 0.8541 0.056 Uiso 1 1 calc R . .
C25 C 0.8986(3) 0.5666(4) 0.92219(18) 0.0644(11) Uani 1 1 d . . .
H25A H 0.9461 0.5298 0.9336 0.077 Uiso 1 1 calc R . .
C26 C 0.9338(3) 0.6640(4) 0.95225(19) 0.0702(12) Uani 1 1 d . . .
H26A H 1.0063 0.6948 0.9842 0.084 Uiso 1 1 calc R . .
C27 C 0.8657(3) 0.7185(3) 0.93691(16) 0.0586(9) Uani 1 1 d . . .
H27A H 0.8906 0.7860 0.9586 0.070 Uiso 1 1 calc R . .
C28 C 0.7595(2) 0.6736(2) 0.88902(14) 0.0424(6) Uani 1 1 d . . .
H28A H 0.7125 0.7110 0.8783 0.051 Uiso 1 1 calc R . .
C29 C 0.4611(2) 0.94928(17) 0.84426(12) 0.0292(5) Uani 1 1 d . . .
C30 C 0.4977(3) 1.0391(2) 0.88980(15) 0.0436(6) Uani 1 1 d . . .
H30A H 0.5465 1.0483 0.9329 0.052 Uiso 1 1 calc R . .
C31 C 0.4636(3) 1.1158(2) 0.87306(17) 0.0531(8) Uani 1 1 d . . .
H31A H 0.4903 1.1769 0.9047 0.064 Uiso 1 1 calc R . .
C32 C 0.3922(3) 1.1042(2) 0.81170(18) 0.0510(7) Uani 1 1 d . . .
H32A H 0.3698 1.1569 0.8004 0.061 Uiso 1 1 calc R . .
C33 C 0.3530(3) 1.0150(2) 0.76634(17) 0.0512(7) Uani 1 1 d . . .
H33A H 0.3029 1.0061 0.7238 0.061 Uiso 1 1 calc R . .
C34 C 0.3865(2) 0.9376(2) 0.78241(15) 0.0408(6) Uani 1 1 d . . .
H34A H 0.3581 0.8763 0.7509 0.049 Uiso 1 1 calc R . .
C35 C 0.6281(2) 0.91279(17) 0.90865(12) 0.0292(5) Uani 1 1 d . . .
C36 C 0.6507(3) 0.8870(2) 0.97163(15) 0.0445(6) Uani 1 1 d . . .
H36A H 0.5890 0.8360 0.9864 0.053 Uiso 1 1 calc R . .
C37 C 0.7618(3) 0.9335(3) 1.01451(18) 0.0575(8) Uani 1 1 d . . .
H37A H 0.7746 0.9141 1.0578 0.069 Uiso 1 1 calc R . .
C38 C 0.8521(3) 1.0066(3) 0.99443(18) 0.0567(8) Uani 1 1 d . . .
H38A H 0.9276 1.0384 1.0236 0.068 Uiso 1 1 calc R . .
C39 C 0.8326(3) 1.0337(2) 0.93147(18) 0.0540(8) Uani 1 1 d . . .
H39A H 0.8955 1.0839 0.9169 0.065 Uiso 1 1 calc R . .
C40 C 0.7219(2) 0.9885(2) 0.88882(15) 0.0419(6) Uani 1 1 d . . .
H40A H 0.7095 1.0091 0.8459 0.050 Uiso 1 1 calc R . .
C41 C 0.1379(3) 0.7073(2) 0.49991(16) 0.0478(7) Uani 1 1 d . . .
C42 C 0.1288(2) 0.6143(2) 0.71708(15) 0.0383(6) Uani 1 1 d . . .
H42A H 0.0865 0.6205 0.6733 0.046 Uiso 1 1 calc R . .
H42B H 0.1831 0.6816 0.7414 0.046 Uiso 1 1 calc R . .
C43 C 0.0409(4) 0.5636(4) 0.7617(3) 0.0891(16) Uani 1 1 d . . .
H43A H 0.0263 0.6135 0.7941 0.107 Uiso 1 1 calc R . .
H43B H -0.0361 0.5188 0.7328 0.107 Uiso 1 1 calc R . .
C44 C 0.0963(2) 0.5049(2) 0.80077(14) 0.0421(6) Uani 1 1 d . . .
H44A H 0.0412 0.4343 0.7941 0.050 Uiso 1 1 calc R . .
H44B H 0.1164 0.5328 0.8508 0.050 Uiso 1 1 calc R . .
C45 C 0.2090(2) 0.51428(19) 0.77047(12) 0.0326(5) Uani 1 1 d . . .
H45A H 0.2806 0.5626 0.8024 0.039 Uiso 1 1 calc R . .
H45B H 0.2171 0.4490 0.7631 0.039 Uiso 1 1 calc R . .
C46 C 0.1296(2) 0.46469(19) 0.64628(13) 0.0356(5) Uani 1 1 d . . .
H46A H 0.0967 0.4892 0.6076 0.043 Uiso 1 1 calc R . .
H46B H 0.0619 0.4162 0.6627 0.043 Uiso 1 1 calc R . .
C47 C 0.2099(2) 0.41362(18) 0.62108(13) 0.0360(5) Uani 1 1 d . . .
H47A H 0.2430 0.3893 0.6598 0.043 Uiso 1 1 calc R . .
H47B H 0.1625 0.3555 0.5845 0.043 Uiso 1 1 calc R . .
C48 C 0.2700(2) 0.4878(2) 0.52014(12) 0.0376(6) Uani 1 1 d . . .
H48A H 0.3231 0.5499 0.5072 0.045 Uiso 1 1 calc R . .
H48B H 0.1872 0.4853 0.5132 0.045 Uiso 1 1 calc R . .
C49 C 0.2773(3) 0.3958(2) 0.47613(15) 0.0506(7) Uani 1 1 d . . .
H49A H 0.1976 0.3410 0.4636 0.061 Uiso 1 1 calc R . .
H49B H 0.3086 0.4130 0.4333 0.061 Uiso 1 1 calc R . .
C50 C 0.3629(3) 0.3660(2) 0.52227(15) 0.0479(7) Uani 1 1 d . . .
H50A H 0.4307 0.3649 0.4993 0.057 Uiso 1 1 calc R . .
H50B H 0.3212 0.2994 0.5338 0.057 Uiso 1 1 calc R . .
C51 C 0.4060(2) 0.44640(19) 0.58713(13) 0.0356(5) Uani 1 1 d . . .
H51A H 0.4217 0.4181 0.6283 0.043 Uiso 1 1 calc R . .
H51B H 0.4805 0.5011 0.5827 0.043 Uiso 1 1 calc R . .
C52 C 0.8909(2) 0.8773(2) 0.78876(14) 0.0421(6) Uani 1 1 d . . .
H52A H 0.8419 0.8314 0.8165 0.051 Uiso 1 1 calc R . .
H52B H 0.8835 0.9424 0.7995 0.051 Uiso 1 1 calc R . .
C53 C 1.0218(3) 0.8894(3) 0.80489(18) 0.0586(8) Uani 1 1 d . . .
H53A H 1.0757 0.9596 0.8071 0.070 Uiso 1 1 calc R . .
H53B H 1.0380 0.8692 0.8496 0.070 Uiso 1 1 calc R . .
C54 C 1.0398(3) 0.8222(3) 0.7463(2) 0.0674(10) Uani 1 1 d . . .
H54A H 1.0724 0.7753 0.7641 0.081 Uiso 1 1 calc R . .
H54B H 1.0950 0.8617 0.7180 0.081 Uiso 1 1 calc R . .
C55 C 0.9140(2) 0.7660(2) 0.70395(18) 0.0488(7) Uani 1 1 d . . .
H55A H 0.9182 0.7493 0.6545 0.059 Uiso 1 1 calc R . .
H55B H 0.8723 0.7037 0.7209 0.059 Uiso 1 1 calc R . .
C56 C 0.8923(2) 0.9149(2) 0.67164(17) 0.0503(7) Uani 1 1 d . . .
H56A H 0.8920 0.8842 0.6241 0.060 Uiso 1 1 calc R . .
H56B H 0.9753 0.9603 0.6916 0.060 Uiso 1 1 calc R . .
C57 C 0.8138(3) 0.9734(2) 0.6691(2) 0.0548(8) Uani 1 1 d . . .
H57A H 0.8168 1.0069 0.7163 0.066 Uiso 1 1 calc R . .
H57B H 0.8431 1.0254 0.6405 0.066 Uiso 1 1 calc R . .
C58 C 0.6715(3) 0.8922(2) 0.56234(15) 0.0443(6) Uani 1 1 d . . .
H58A H 0.6046 0.8285 0.5421 0.053 Uiso 1 1 calc R . .
H58B H 0.7448 0.8910 0.5457 0.053 Uiso 1 1 calc R . .
C59 C 0.6439(4) 0.9795(3) 0.5413(2) 0.0719(11) Uani 1 1 d . . .
H59A H 0.7156 1.0296 0.5293 0.086 Uiso 1 1 calc R . .
H59B H 0.5789 0.9562 0.5009 0.086 Uiso 1 1 calc R . .
C60 C 0.6057(4) 1.0238(2) 0.6038(2) 0.0648(10) Uani 1 1 d . . .
H60A H 0.5255 1.0253 0.5913 0.078 Uiso 1 1 calc R . .
H60B H 0.6633 1.0925 0.6227 0.078 Uiso 1 1 calc R . .
C61 C 0.6037(3) 0.9553(2) 0.65625(16) 0.0452(6) Uani 1 1 d . . .
H61A H 0.6293 0.9941 0.7038 0.054 Uiso 1 1 calc R . .
H61B H 0.5222 0.9044 0.6527 0.054 Uiso 1 1 calc R . .
C1S C 1.0356(4) 1.2340(4) 0.7824(2) 0.0688(19) Uiso 0.50 1 d PG A 1
C2S C 0.9936(5) 1.2456(5) 0.84416(19) 0.095(5) Uiso 0.50 1 d PG A 1
C3S C 0.8840(6) 1.2550(6) 0.8439(2) 0.098(3) Uiso 0.50 1 d PG A 1
C4S C 0.8166(4) 1.2528(5) 0.7819(3) 0.083(2) Uiso 0.50 1 d PG A 1
C5S C 0.8587(4) 1.2412(4) 0.7202(2) 0.0627(18) Uiso 0.50 1 d PG A 1
C6S C 0.9682(4) 1.2318(4) 0.72044(19) 0.0535(15) Uiso 0.50 1 d PG A 1
C7S C 1.1538(5) 1.2191(6) 0.7907(4) 0.095(3) Uiso 0.50 1 d PG A 1
C8S C 0.8925(5) 1.2405(4) 0.7955(3) 0.101(3) Uiso 0.50 1 d PG B 2
C9S C 0.9114(5) 1.2279(5) 0.7275(2) 0.0625(18) Uiso 0.50 1 d PG B 2
C10S C 1.0170(6) 1.2198(5) 0.7132(3) 0.080(2) Uiso 0.50 1 d PG B 2
C11S C 1.1036(5) 1.2242(6) 0.7668(4) 0.124(4) Uiso 0.50 1 d PG B 2
C12S C 1.0847(7) 1.2367(9) 0.8347(4) 0.141(5) Uiso 0.50 1 d PG B 2
C13S C 0.9791(7) 1.2449(8) 0.8491(2) 0.153(10) Uiso 0.50 1 d PG B 2
C14S C 0.7361(6) 1.2314(8) 0.8073(5) 0.118(4) Uiso 0.50 1 d PG B 2
C21S C -0.0320(6) 0.9001(4) 0.4785(4) 0.103(2) Uani 1 1 d . . .
C22S C 0.0634(6) 0.9477(4) 0.5305(4) 0.100(2) Uani 1 1 d . . .
C23S C 0.0969(5) 1.0489(4) 0.5535(3) 0.1003(19) Uani 1 1 d . . .
C24S C 0.1857(8) 1.0902(7) 0.6016(4) 0.074(2) Uani 0.50 1 d P . .

loop_
_atom_site_aniso_label
_atom_site_aniso_U_11
_atom_site_aniso_U_22
_atom_site_aniso_U_33
_atom_site_aniso_U_23
_atom_site_aniso_U_13
_atom_site_aniso_U_12
Fe1 0.02242(15) 0.02205(15) 0.02204(15) 0.00455(11) 0.00652(11) 0.00595(12)
Fe2 0.02221(15) 0.02111(15) 0.01960(15) 0.00236(11) 0.00391(11) 0.00642(12)
S1 0.0347(3) 0.0390(3) 0.0319(3) 0.0110(2) 0.0002(2) 0.0123(3)
F1 0.0779(14) 0.0603(12) 0.0805(15) -0.0188(11) -0.0385(12) 0.0309(11)
F2 0.0352(10) 0.1112(19) 0.0909(16) 0.0276(14) 0.0044(10) 0.0253(11)
F3 0.0872(15) 0.0874(15) 0.0483(11) 0.0201(10) -0.0157(10) 0.0451(13)
O1 0.0270(8) 0.0257(8) 0.0230(7) 0.0028(6) 0.0053(6) 0.0058(6)
O2 0.0289(8) 0.0271(8) 0.0256(8) 0.0064(6) 0.0090(6) 0.0096(6)
O3 0.0278(8) 0.0288(8) 0.0322(8) 0.0125(7) 0.0087(7) 0.0080(7)
O4 0.0276(8) 0.0253(7) 0.0241(7) 0.0052(6) 0.0051(6) 0.0112(6)
O5 0.0327(9) 0.0315(8) 0.0283(8) -0.0002(7) 0.0120(7) 0.0088(7)
O6 0.0305(8) 0.0251(8) 0.0228(7) -0.0004(6) 0.0040(6) 0.0096(6)
O7 0.0377(10) 0.0532(11) 0.0402(10) 0.0221(9) 0.0062(8) 0.0200(9)
O8 0.0436(12) 0.0891(17) 0.0483(12) 0.0292(12) 0.0135(10) 0.0186(12)
O9 0.0777(16) 0.0465(12) 0.0615(14) -0.0035(11) -0.0170(12) 0.0297(12)
N1 0.0255(9) 0.0264(9) 0.0251(9) 0.0019(7) 0.0050(7) 0.0077(7)
N2 0.0295(10) 0.0263(9) 0.0235(9) 0.0000(7) 0.0048(7) 0.0068(8)
N3 0.0258(9) 0.0311(10) 0.0316(10) 0.0043(8) 0.0074(8) 0.0089(8)
N4 0.0330(11) 0.0271(10) 0.0398(11) 0.0118(9) 0.0023(9) 0.0065(8)
C1 0.0247(10) 0.0303(11) 0.0237(10) 0.0095(9) 0.0047(8) 0.0088(9)
C2 0.0351(12) 0.0316(12) 0.0302(12) 0.0115(10) 0.0041(10) 0.0099(10)
C3 0.0374(13) 0.0328(12) 0.0337(12) 0.0163(10) 0.0046(10) 0.0038(10)
C4 0.0298(12) 0.0404(13) 0.0313(12) 0.0120(10) 0.0083(10) 0.0054(10)
C5 0.0263(11) 0.0390(13) 0.0234(11) 0.0080(9) 0.0052(9) 0.0079(10)
C6 0.0260(11) 0.0308(11) 0.0230(10) 0.0087(9) 0.0033(8) 0.0084(9)
C7 0.0261(10) 0.0273(11) 0.0202(10) -0.0016(8) 0.0040(8) 0.0071(9)
C8 0.0304(12) 0.0348(13) 0.0357(13) -0.0018(10) 0.0078(10) 0.0107(10)
C9 0.0326(13) 0.0464(15) 0.0393(14) -0.0007(11) 0.0172(11) 0.0120(11)
C10 0.0341(13) 0.0431(14) 0.0322(12) 0.0043(11) 0.0150(10) 0.0076(11)
C11 0.0266(11) 0.0357(12) 0.0233(10) 0.0027(9) 0.0045(9) 0.0061(9)
C12 0.0256(10) 0.0328(12) 0.0211(10) -0.0001(9) 0.0046(8) 0.0092(9)
C13 0.0269(11) 0.0271(11) 0.0260(10) 0.0085(9) 0.0071(8) 0.0128(9)
C14 0.0256(10) 0.0234(10) 0.0227(10) 0.0004(8) 0.0061(8) 0.0077(8)
C15 0.0301(11) 0.0230(10) 0.0205(10) 0.0034(8) 0.0061(8) 0.0129(9)
C16 0.0295(11) 0.0217(10) 0.0224(10) 0.0035(8) 0.0069(8) 0.0110(8)
C17 0.0475(14) 0.0329(12) 0.0297(12) 0.0112(10) 0.0097(10) 0.0241(11)
C18 0.0643(19) 0.0502(16) 0.0472(16) 0.0176(13) 0.0248(14) 0.0370(15)
C19 0.100(3) 0.070(2) 0.055(2) 0.0197(17) 0.039(2) 0.058(2)
C20 0.135(4) 0.052(2) 0.0459(18) 0.0076(15) 0.021(2) 0.060(2)
C21 0.105(3) 0.0327(15) 0.0456(17) 0.0049(13) 0.0097(18) 0.0264(17)
C22 0.0666(19) 0.0326(13) 0.0369(14) 0.0077(11) 0.0075(13) 0.0213(13)
C23 0.0255(11) 0.0467(14) 0.0282(11) 0.0147(10) 0.0090(9) 0.0121(10)
C24 0.0354(14) 0.075(2) 0.0435(15) 0.0258(14) 0.0138(12) 0.0306(14)
C25 0.0375(16) 0.121(4) 0.0526(19) 0.040(2) 0.0147(14) 0.041(2)
C26 0.0274(15) 0.120(4) 0.052(2) 0.026(2) 0.0042(13) 0.0128(18)
C27 0.0363(15) 0.074(2) 0.0433(16) 0.0064(15) 0.0043(13) -0.0034(15)
C28 0.0354(13) 0.0494(16) 0.0334(13) 0.0087(12) 0.0061(11) 0.0053(12)
C29 0.0328(12) 0.0272(11) 0.0306(11) 0.0045(9) 0.0116(9) 0.0134(9)
C30 0.0619(18) 0.0353(14) 0.0370(14) -0.0008(11) 0.0077(13) 0.0252(13)
C31 0.077(2) 0.0362(15) 0.0536(18) 0.0014(13) 0.0160(16) 0.0311(15)
C32 0.0646(19) 0.0397(15) 0.0630(19) 0.0182(14) 0.0198(16) 0.0311(15)
C33 0.0575(18) 0.0500(17) 0.0538(18) 0.0123(14) 0.0018(14) 0.0305(15)
C34 0.0427(14) 0.0348(13) 0.0454(15) 0.0025(11) 0.0004(12) 0.0189(11)
C35 0.0270(11) 0.0289(11) 0.0279(11) -0.0043(9) 0.0063(9) 0.0087(9)
C36 0.0381(14) 0.0465(16) 0.0384(14) 0.0042(12) -0.0012(11) 0.0073(12)
C37 0.0487(18) 0.059(2) 0.0503(18) 0.0017(15) -0.0103(14) 0.0114(15)
C38 0.0334(14) 0.064(2) 0.0542(19) -0.0158(16) -0.0058(13) 0.0088(14)
C39 0.0351(14) 0.0470(17) 0.060(2) -0.0116(14) 0.0140(13) -0.0020(12)
C40 0.0391(14) 0.0351(13) 0.0401(14) -0.0036(11) 0.0102(11) 0.0032(11)
C41 0.0430(15) 0.0509(17) 0.0470(16) 0.0061(13) -0.0067(13) 0.0199(13)
C42 0.0347(13) 0.0417(14) 0.0467(15) 0.0110(12) 0.0144(11) 0.0207(11)
C43 0.093(3) 0.114(4) 0.118(4) 0.068(3) 0.078(3) 0.075(3)
C44 0.0358(13) 0.0480(15) 0.0380(14) 0.0094(12) 0.0157(11) 0.0077(12)
C45 0.0342(12) 0.0375(13) 0.0256(11) 0.0072(10) 0.0091(9) 0.0114(10)
C46 0.0268(11) 0.0361(13) 0.0310(12) -0.0006(10) 0.0043(9) -0.0006(10)
C47 0.0414(13) 0.0225(11) 0.0351(13) -0.0016(9) 0.0104(10) 0.0028(10)
C48 0.0390(13) 0.0418(14) 0.0242(11) 0.0004(10) 0.0021(10) 0.0089(11)
C49 0.0517(17) 0.0512(17) 0.0323(14) -0.0123(12) 0.0096(12) 0.0060(14)
C50 0.0604(18) 0.0337(14) 0.0460(16) -0.0058(12) 0.0193(14) 0.0150(13)
C51 0.0410(13) 0.0320(12) 0.0351(13) -0.0011(10) 0.0091(10) 0.0168(11)
C52 0.0376(14) 0.0462(15) 0.0350(13) -0.0013(11) 0.0036(11) 0.0107(12)
C53 0.0390(16) 0.069(2) 0.0541(19) 0.0012(16) -0.0058(14) 0.0118(15)
C54 0.0374(16) 0.059(2) 0.100(3) -0.009(2) -0.0047(17) 0.0243(15)
C55 0.0332(14) 0.0443(16) 0.0650(19) -0.0087(14) 0.0056(13) 0.0168(12)
C56 0.0287(13) 0.0571(18) 0.0583(18) 0.0284(15) 0.0099(12) 0.0021(12)
C57 0.0412(15) 0.0304(14) 0.078(2) 0.0248(14) -0.0059(15) -0.0035(12)
C58 0.0470(15) 0.0469(16) 0.0408(15) 0.0235(12) 0.0129(12) 0.0135(13)
C59 0.087(3) 0.073(2) 0.073(2) 0.048(2) 0.020(2) 0.038(2)
C60 0.075(2) 0.0410(17) 0.078(2) 0.0207(16) -0.0106(19) 0.0259(17)
C61 0.0513(16) 0.0323(13) 0.0529(17) 0.0058(12) 0.0005(13) 0.0199(12)
C21S 0.130(5) 0.094(4) 0.147(5) 0.070(4) 0.094(4) 0.079(4)
C22S 0.126(4) 0.094(4) 0.144(5) 0.068(4) 0.096(4) 0.080(4)
C23S 0.116(4) 0.110(4) 0.129(5) 0.067(4) 0.091(4) 0.072(4)
C24S 0.072(5) 0.085(6) 0.058(5) 0.015(4) -0.001(4) 0.024(4)

loop_
_atom_type_symbol
_atom_type_description
_atom_type_scat_dispersion_real
_atom_type_scat_dispersion_imag
_atom_type_scat_source
C C 0.0033 0.0016 'International Tables Vol C Tables 4.2.6.8 and 6.1.1.4'
H H 0.0000 0.0000 'International Tables Vol C Tables 4.2.6.8 and 6.1.1.4'
N N 0.0061 0.0033 'International Tables Vol C Tables 4.2.6.8 and 6.1.1.4'
O O 0.0106 0.0060 'International Tables Vol C Tables 4.2.6.8 and 6.1.1.4'
F F 0.0171 0.0103 'International Tables Vol C Tables 4.2.6.8 and 6.1.1.4'
S S 0.1246 0.1234 'International Tables Vol C Tables 4.2.6.8 and 6.1.1.4'
Fe Fe 0.3463 0.8444 'International Tables Vol C Tables 4.2.6.8 and 6.1.1.4'

loop_
_geom_angle_atom_site_label_1
_geom_angle_atom_site_label_2
_geom_angle_atom_site_label_3
_geom_angle
_geom_angle_site_symmetry_1
_geom_angle_site_symmetry_3
_geom_angle_publ_flag
O1 Fe1 O5 109.38(7) . . ?
O1 Fe1 O3 96.51(7) . . ?
O5 Fe1 O3 88.70(7) . . ?
O1 Fe1 N3 149.56(7) . . ?
O5 Fe1 N3 100.68(7) . . ?
O3 Fe1 N3 88.67(7) . . ?
O1 Fe1 N4 93.66(7) . . ?
O5 Fe1 N4 90.78(8) . . ?
O3 Fe1 N4 169.39(7) . . ?
N3 Fe1 N4 81.01(8) . . ?
O1 Fe1 Fe2 35.63(4) . . ?
O5 Fe1 Fe2 79.81(5) . . ?
O3 Fe1 Fe2 76.26(4) . . ?
N3 Fe1 Fe2 164.92(5) . . ?
N4 Fe1 Fe2 114.07(5) . . ?
O1 Fe2 O4 96.34(6) . . ?
O1 Fe2 O6 99.72(6) . . ?
O4 Fe2 O6 87.19(6) . . ?
O1 Fe2 N1 167.02(7) . . ?
O4 Fe2 N1 93.64(7) . . ?
O6 Fe2 N1 89.02(6) . . ?
O1 Fe2 N2 90.64(6) . . ?
O4 Fe2 N2 87.56(7) . . ?
O6 Fe2 N2 168.85(7) . . ?
N1 Fe2 N2 81.50(7) . . ?
O1 Fe2 O7 88.16(6) . . ?
O4 Fe2 O7 175.50(6) . . ?
O6 Fe2 O7 92.24(7) . . ?
N1 Fe2 O7 81.88(7) . . ?
N2 Fe2 O7 92.23(7) . . ?
O1 Fe2 Fe1 34.23(4) . . ?
O4 Fe2 Fe1 75.73(4) . . ?
O6 Fe2 Fe1 71.81(4) . . ?
N1 Fe2 Fe1 158.26(5) . . ?
N2 Fe2 Fe1 116.28(5) . . ?
O7 Fe2 Fe1 108.34(5) . . ?
O9 S1 O8 116.43(17) . . ?
O9 S1 O7 115.36(14) . . ?
O8 S1 O7 113.38(13) . . ?
O9 S1 C41 103.65(14) . . ?
O8 S1 C41 103.56(15) . . ?
O7 S1 C41 101.91(13) . . ?
Fe1 O1 Fe2 110.15(7) . . ?
C12 O2 C6 106.26(17) . . ?
C15 O3 Fe1 128.92(14) . . ?
C15 O4 Fe2 130.39(14) . . ?
C16 O5 Fe1 127.12(15) . . ?
C16 O6 Fe2 133.63(14) . . ?
S1 O7 Fe2 141.23(12) . . ?
C46 N1 C45 111.14(19) . . ?
C46 N1 C42 110.84(19) . . ?
C45 N1 C42 102.06(18) . . ?
C46 N1 Fe2 105.66(14) . . ?
C45 N1 Fe2 112.86(14) . . ?
C42 N1 Fe2 114.43(14) . . ?
C47 N2 C51 111.3(2) . . ?
C47 N2 C48 110.83(19) . . ?
C51 N2 C48 101.68(18) . . ?
C47 N2 Fe2 104.11(13) . . ?
C51 N2 Fe2 110.99(14) . . ?
C48 N2 Fe2 118.09(15) . . ?
C56 N3 C52 111.0(2) . . ?
C56 N3 C55 110.2(2) . . ?
C52 N3 C55 101.3(2) . . ?
C56 N3 Fe1 106.78(15) . . ?
C52 N3 Fe1 111.19(15) . . ?
C55 N3 Fe1 116.33(16) . . ?
C57 N4 C58 110.1(2) . . ?
C57 N4 C61 110.9(2) . . ?
C58 N4 C61 102.6(2) . . ?
C57 N4 Fe1 105.10(15) . . ?
C58 N4 Fe1 117.31(16) . . ?
C61 N4 Fe1 110.95(16) . . ?
C2 C1 C6 114.0(2) . . ?
C2 C1 C13 123.6(2) . . ?
C6 C1 C13 122.16(19) . . ?
C1 C2 C3 122.2(2) . . ?
C4 C3 C2 121.9(2) . . ?
C3 C4 C5 117.9(2) . . ?
C4 C5 C6 118.9(2) . . ?
C4 C5 C11 135.2(2) . . ?
C6 C5 C11 105.9(2) . . ?
O2 C6 C1 124.46(19) . . ?
O2 C6 C5 110.7(2) . . ?
C1 C6 C5 124.8(2) . . ?
C8 C7 C12 114.6(2) . . ?
C8 C7 C14 123.7(2) . . ?
C12 C7 C14 121.45(19) . . ?
C7 C8 C9 122.0(2) . . ?
C10 C9 C8 121.9(2) . . ?
C9 C10 C11 118.1(2) . . ?
C12 C11 C10 118.6(2) . . ?
C12 C11 C5 106.0(2) . . ?
C10 C11 C5 135.4(2) . . ?
O2 C12 C11 111.1(2) . . ?
O2 C12 C7 124.2(2) . . ?
C11 C12 C7 124.8(2) . . ?
C23 C13 C1 104.65(17) . . ?
C23 C13 C17 113.55(19) . . ?
C1 C13 C17 115.25(19) . . ?
C23 C13 C15 113.79(18) . . ?
C1 C13 C15 110.75(17) . . ?
C17 C13 C15 99.17(17) . . ?
C7 C14 C35 109.35(18) . . ?
C7 C14 C29 111.66(18) . . ?
C35 C14 C29 109.81(18) . . ?
C7 C14 C16 109.11(17) . . ?
C35 C14 C16 110.70(17) . . ?
C29 C14 C16 106.18(17) . . ?
O4 C15 O3 127.3(2) . . ?
O4 C15 C13 114.91(18) . . ?
O3 C15 C13 117.46(19) . . ?
O6 C16 O5 126.4(2) . . ?
O6 C16 C14 117.01(18) . . ?
O5 C16 C14 116.53(19) . . ?
C22 C17 C18 118.0(3) . . ?
C22 C17 C13 123.6(2) . . ?
C18 C17 C13 117.7(2) . . ?
C19 C18 C17 120.5(3) . . ?
C20 C19 C18 120.6(3) . . ?
C19 C20 C21 119.7(3) . . ?
C20 C21 C22 120.7(3) . . ?
C17 C22 C21 120.5(3) . . ?
C28 C23 C24 118.5(3) . . ?
C28 C23 C13 120.7(2) . . ?
C24 C23 C13 120.5(2) . . ?
C25 C24 C23 120.6(3) . . ?
C26 C25 C24 119.8(3) . . ?
C25 C26 C27 121.0(3) . . ?
C26 C27 C28 119.5(4) . . ?
C23 C28 C27 120.6(3) . . ?
C30 C29 C34 117.8(2) . . ?
C30 C29 C14 120.5(2) . . ?
C34 C29 C14 121.8(2) . . ?
C29 C30 C31 120.9(3) . . ?
C32 C31 C30 120.8(3) . . ?
C31 C32 C33 119.3(3) . . ?
C32 C33 C34 120.6(3) . . ?
C29 C34 C33 120.7(3) . . ?
C36 C35 C40 117.1(2) . . ?
C36 C35 C14 122.6(2) . . ?
C40 C35 C14 120.2(2) . . ?
C35 C36 C37 121.9(3) . . ?
C38 C37 C36 120.3(3) . . ?
C37 C38 C39 119.3(3) . . ?
C38 C39 C40 120.8(3) . . ?
C39 C40 C35 120.6(3) . . ?
F2 C41 F1 108.6(3) . . ?
F2 C41 F3 106.6(2) . . ?
F1 C41 F3 106.6(3) . . ?
F2 C41 S1 111.2(2) . . ?
F1 C41 S1 112.0(2) . . ?
F3 C41 S1 111.6(2) . . ?
N1 C42 C43 105.7(2) . . ?
C44 C43 C42 106.3(3) . . ?
C43 C44 C45 104.9(2) . . ?
N1 C45 C44 107.3(2) . . ?
N1 C46 C47 110.5(2) . . ?
N2 C47 C46 110.4(2) . . ?
N2 C48 C49 106.2(2) . . ?
C50 C49 C48 104.8(2) . . ?
C49 C50 C51 104.4(2) . . ?
N2 C51 C50 106.3(2) . . ?
N3 C52 C53 106.4(2) . . ?
C54 C53 C52 105.5(2) . . ?
C53 C54 C55 104.1(3) . . ?
N3 C55 C54 105.3(2) . . ?
N3 C56 C57 111.3(2) . . ?
N4 C57 C56 110.2(2) . . ?
N4 C58 C59 107.2(3) . . ?
C60 C59 C58 105.6(3) . . ?
C59 C60 C61 105.2(3) . . ?
N4 C61 C60 106.4(3) . . ?
C2S C1S C6S 120.0 . . ?
C2S C1S C7S 113.8 . . ?
C6S C1S C7S 126.1 . . ?
C3S C2S C1S 120.0 . . ?
C2S C3S C4S 120.0 . . ?
C3S C4S C5S 120.0 . . ?
C4S C5S C6S 120.0 . . ?
C5S C6S C1S 120.0 . . ?
C9S C8S C13S 120.0 . . ?
C9S C8S C14S 115.7 . . ?
C13S C8S C14S 123.6 . . ?
C10S C9S C8S 120.0 . . ?
C9S C10S C11S 120.0 . . ?
C12S C11S C10S 120.0 . . ?
C11S C12S C13S 120.0 . . ?
C12S C13S C8S 120.0 . . ?
C22S C21S C23S 122.2(6) . 2_576 ?
C21S C22S C23S 118.9(5) . . ?
C24S C23S C22S 116.9(7) . . ?
C24S C23S C21S 124.2(7) . 2_576 ?
C22S C23S C21S 118.8(6) . 2_576 ?

loop_
_geom_bond_atom_site_label_1
_geom_bond_atom_site_label_2
_geom_bond_distance
_geom_bond_site_symmetry_2
_geom_bond_publ_flag
Fe1 O1 1.9572(16) . ?
Fe1 O5 2.0446(16) . ?
Fe1 O3 2.1118(16) . ?
Fe1 N3 2.196(2) . ?
Fe1 N4 2.259(2) . ?
Fe1 Fe2 3.2669(4) . ?
Fe2 O1 2.0270(15) . ?
Fe2 O4 2.1091(15) . ?
Fe2 O6 2.1394(15) . ?
Fe2 N1 2.2236(19) . ?
Fe2 N2 2.2594(19) . ?
Fe2 O7 2.2917(18) . ?
S1 O9 1.430(2) . ?
S1 O8 1.438(2) . ?
S1 O7 1.4439(19) . ?
S1 C41 1.824(3) . ?
F1 C41 1.327(4) . ?
F2 C41 1.321(4) . ?
F3 C41 1.330(4) . ?
O2 C12 1.383(3) . ?
O2 C6 1.394(3) . ?
O3 C15 1.258(3) . ?
O4 C15 1.250(3) . ?
O5 C16 1.255(3) . ?
O6 C16 1.254(3) . ?
N1 C46 1.482(3) . ?
N1 C45 1.495(3) . ?
N1 C42 1.497(3) . ?
N2 C47 1.481(3) . ?
N2 C51 1.484(3) . ?
N2 C48 1.490(3) . ?
N3 C56 1.484(3) . ?
N3 C52 1.486(3) . ?
N3 C55 1.492(3) . ?
N4 C57 1.484(3) . ?
N4 C58 1.494(3) . ?
N4 C61 1.499(4) . ?
C1 C2 1.398(3) . ?
C1 C6 1.399(3) . ?
C1 C13 1.541(3) . ?
C2 C3 1.407(3) . ?
C3 C4 1.373(4) . ?
C4 C5 1.399(3) . ?
C5 C6 1.400(3) . ?
C5 C11 1.453(4) . ?
C7 C8 1.391(3) . ?
C7 C12 1.403(3) . ?
C7 C14 1.531(3) . ?
C8 C9 1.403(4) . ?
C9 C10 1.380(4) . ?
C10 C11 1.399(3) . ?
C11 C12 1.399(3) . ?
C13 C23 1.536(3) . ?
C13 C17 1.543(3) . ?
C13 C15 1.569(3) . ?
C14 C35 1.549(3) . ?
C14 C29 1.552(3) . ?
C14 C16 1.567(3) . ?
C17 C22 1.389(4) . ?
C17 C18 1.400(4) . ?
C18 C19 1.395(5) . ?
C19 C20 1.368(6) . ?
C20 C21 1.369(6) . ?
C21 C22 1.399(4) . ?
C23 C28 1.388(4) . ?
C23 C24 1.403(4) . ?
C24 C25 1.395(5) . ?
C25 C26 1.365(6) . ?
C26 C27 1.379(6) . ?
C27 C28 1.401(4) . ?
C29 C30 1.390(3) . ?
C29 C34 1.395(4) . ?
C30 C31 1.394(4) . ?
C31 C32 1.367(5) . ?
C32 C33 1.379(5) . ?
C33 C34 1.395(4) . ?
C35 C36 1.375(4) . ?
C35 C40 1.405(4) . ?
C36 C37 1.397(4) . ?
C37 C38 1.363(5) . ?
C38 C39 1.375(5) . ?
C39 C40 1.391(4) . ?
C42 C43 1.507(4) . ?
C43 C44 1.504(5) . ?
C44 C45 1.526(3) . ?
C46 C47 1.520(4) . ?
C48 C49 1.547(4) . ?
C49 C50 1.527(5) . ?
C50 C51 1.529(3) . ?
C52 C53 1.531(4) . ?
C53 C54 1.515(5) . ?
C54 C55 1.536(4) . ?
C56 C57 1.499(5) . ?
C58 C59 1.528(4) . ?
C59 C60 1.521(6) . ?
C60 C61 1.527(4) . ?
C1S C2S 1.3900 . ?
C1S C6S 1.3900 . ?
C1S C7S 1.5274 . ?
C2S C3S 1.3900 . ?
C3S C4S 1.3900 . ?
C4S C5S 1.3900 . ?
C5S C6S 1.3900 . ?
C8S C9S 1.3900 . ?
C8S C13S 1.3900 . ?
C8S C14S 1.9038 . ?
C9S C10S 1.3900 . ?
C10S C11S 1.3900 . ?
C11S C12S 1.3900 . ?
C12S C13S 1.3900 . ?
C21S C22S 1.367(9) . ?
C21S C23S 1.420(7) 2_576 ?
C22S C23S 1.386(8) . ?
C23S C24S 1.264(10) . ?
C23S C21S 1.420(7) 2_576 ?
